data_7211404
loop_
_publ_author_name
'Lago, Ana Bel\'en'
'Carballo, Rosa'
'Fabelo, Oscar'
'Fern\'andez-Hermida, Nuria'
'Lloret, Francesc'
'V\'azquez-L\'opez, Ezequiel M.'

_publ_section_title
;
 Metallosupramolecular compounds based on Cu(ii)/oxalate/twisted NSSN
 ligands showing a new in situ S--C bond cleavage
;
_journal_issue 48
_journal_name_full CrystEngComm
_journal_page_first 10550
_journal_paper_doi 10.1039/c3ce41525b
_journal_volume 15
_journal_year 2013
_chemical_formula_sum 'C15 H10 Cu2 N2 O8 S2'
_chemical_formula_weight 537.45
_chemical_name_systematic
;
?
;
_space_group_IT_number 56
_symmetry_cell_setting orthorhombic
_symmetry_space_group_name_Hall '-P 2ab 2ac'
_symmetry_space_group_name_H-M 'P c c n'
_atom_sites_solution_hydrogens geom
_atom_sites_solution_primary direct
_atom_sites_solution_secondary difmap
_audit_creation_method SHELXL-97
_cell_angle_alpha 90.00
_cell_angle_beta 90.00
_cell_angle_gamma 90.00
_cell_formula_units_Z 4
_cell_length_a 9.225(4)
_cell_length_b 30.478(13)
_cell_length_c 8.366(3)
_cell_measurement_temperature 293(2)
_cell_volume 2352.2(17)
_computing_cell_refinement 'Bruker SMART'
_computing_data_collection 'Bruker SMART'
_computing_data_reduction 'Bruker SHELXTL'
_computing_molecular_graphics 'Bruker SHELXTL'
_computing_publication_material 'Bruker SHELXTL'
_computing_structure_refinement 'SHELXL-97 (Sheldrick, 1997)'
_computing_structure_solution 'SHELXS-97 (Sheldrick, 1990)'
_diffrn_ambient_temperature 293(2)
_diffrn_measured_fraction_theta_full 0.977
_diffrn_measured_fraction_theta_max 0.977
_diffrn_radiation_monochromator graphite
_diffrn_radiation_source 'fine-focus sealed tube'
_diffrn_radiation_type MoK\a
_diffrn_radiation_wavelength 0.71073
_diffrn_reflns_av_R_equivalents 0.1293
_diffrn_reflns_av_sigmaI/netI 0.1402
_diffrn_reflns_limit_h_max 11
_diffrn_reflns_limit_h_min -12
_diffrn_reflns_limit_k_max 29
_diffrn_reflns_limit_k_min -40
_diffrn_reflns_limit_l_max 11
_diffrn_reflns_limit_l_min -7
_diffrn_reflns_number 13566
_diffrn_reflns_theta_full 28.07
_diffrn_reflns_theta_max 28.07
_diffrn_reflns_theta_min 1.34
_exptl_absorpt_coefficient_mu 2.024
_exptl_absorpt_correction_T_max 0.784
_exptl_absorpt_correction_T_min 0.737
_exptl_absorpt_correction_type multi-scan
_exptl_absorpt_process_details
;
Data were corrected for absorption effects using the program
SADABS (Sheldrick, G.M.; 1996).
;
_exptl_crystal_colour green
_exptl_crystal_density_diffrn 1.518
_exptl_crystal_density_method 'not measured'
_exptl_crystal_description prism
_exptl_crystal_F_000 1072
_exptl_crystal_size_max 0.28
_exptl_crystal_size_mid 0.13
_exptl_crystal_size_min 0.12
_refine_diff_density_max 1.197
_refine_diff_density_min -1.681
_refine_diff_density_rms 0.172
_refine_ls_extinction_method none
_refine_ls_goodness_of_fit_ref 0.983
_refine_ls_hydrogen_treatment mixed
_refine_ls_matrix_type full
_refine_ls_number_parameters 132
_refine_ls_number_reflns 2803
_refine_ls_number_restraints 0
_refine_ls_restrained_S_all 0.983
_refine_ls_R_factor_all 0.1473
_refine_ls_R_factor_gt 0.0922
_refine_ls_shift/su_max 0.001
_refine_ls_shift/su_mean 0.000
_refine_ls_structure_factor_coef Fsqd
_refine_ls_weighting_details 'calc w=1/[\s^2^(Fo^2^)+(0.1209P)^2^+0.0000P] where P=(Fo^2^+2Fc^2^)/3'
_refine_ls_weighting_scheme calc
_refine_ls_wR_factor_gt 0.2165
_refine_ls_wR_factor_ref 0.2392
_reflns_number_gt 1459
_reflns_number_total 2803
_reflns_threshold_expression >2sigma(I)
_cod_data_source_file c3ce41525b.txt
_cod_data_source_block compound1
_cod_depositor_comments
;
The following automatic conversions were performed:

'_symmetry_cell_setting' value 'Orthorhombic' changed to
'orthorhombic' according to
/home/saulius/struct/CIF-dictionaries/cif_core.dic dictionary named
'cif_core.dic' version 2.4.2 from 2011-04-26.

Automatic conversion script
Id: cif_fix_values 1891 2012-01-12 08:04:46Z andrius 
;
_cod_original_cell_volume 2352.2(16)
_cod_original_sg_symbol_H-M Pccn
_cod_database_code 7211404

loop_
_symmetry_equiv_pos_as_xyz
'x, y, z'
'-x+1/2, -y+1/2, z'
'x+1/2, -y, -z+1/2'
'-x, y+1/2, -z+1/2'
'-x, -y, -z'
'x-1/2, y-1/2, -z'
'-x-1/2, y, z-1/2'
'x, -y-1/2, z-1/2'

loop_
_atom_site_label
_atom_site_type_symbol
_atom_site_fract_x
_atom_site_fract_y
_atom_site_fract_z
_atom_site_U_iso_or_equiv
_atom_site_adp_type
_atom_site_occupancy
_atom_site_symmetry_multiplicity
_atom_site_calc_flag
_atom_site_refinement_flags
Cu1 Cu 0.76299(8) 0.53306(3) 0.11499(9) 0.0258(3) Uani 1 1 d .
C8 C 0.9707(7) 0.4774(3) 0.0105(8) 0.0266(17) Uani 1 1 d .
C7 C 0.5129(7) 0.5060(3) -0.0869(8) 0.0239(16) Uani 1 1 d .
O4 O 0.9511(5) 0.55530(18) 0.0294(6) 0.0286(12) Uani 1 1 d .
O2 O 0.5797(5) 0.50592(19) 0.1894(5) 0.0297(13) Uani 1 1 d .
O3 O 0.8425(4) 0.47418(17) 0.0631(5) 0.0247(11) Uani 1 1 d .
C3 C 0.6478(13) 0.6772(3) 0.2985(11) 0.056(3) Uani 1 1 d .
C4 C 0.5384(11) 0.6503(3) 0.2285(16) 0.067(3) Uani 1 1 d .
H4 H 0.4439 0.6605 0.2175 0.080 Uiso 1 1 calc R
C2 C 0.7841(13) 0.6599(3) 0.3106(13) 0.058(3) Uani 1 1 d .
H2 H 0.8579 0.6759 0.3589 0.070 Uiso 1 1 calc R
C1 C 0.8113(10) 0.6186(3) 0.2505(11) 0.047(2) Uani 1 1 d .
H1 H 0.9051 0.6075 0.2569 0.057 Uiso 1 1 calc R
C5 C 0.5756(8) 0.6099(3) 0.1790(11) 0.044(2) Uani 1 1 d .
H5 H 0.5027 0.5920 0.1385 0.052 Uiso 1 1 calc R
N1 N 0.7091(7) 0.5938(2) 0.1839(7) 0.0286(14) Uani 1 1 d .
O1 O 0.6270(5) 0.52635(17) -0.1202(6) 0.0314(12) Uani 1 1 d .
S1 S 0.5936(5) 0.72999(11) 0.3642(5) 0.0925(13) Uani 1 1 d .
C6 C 0.7500 0.7500 0.472(2) 0.165(15) Uani 1 2 d S
H6A H 0.7171 0.7735 0.5411 0.198 Uiso 0.50 1 calc PR
H6B H 0.7829 0.7265 0.5411 0.198 Uiso 0.50 1 calc PR

loop_
_atom_site_aniso_label
_atom_site_aniso_U_11
_atom_site_aniso_U_22
_atom_site_aniso_U_33
_atom_site_aniso_U_23
_atom_site_aniso_U_13
_atom_site_aniso_U_12
Cu1 0.0161(4) 0.0393(6) 0.0221(5) -0.0014(4) 0.0036(3) -0.0008(4)
C8 0.017(3) 0.043(5) 0.020(4) 0.004(3) 0.001(3) 0.000(3)
C7 0.011(3) 0.042(5) 0.019(4) 0.000(3) -0.002(2) -0.002(3)
O4 0.023(3) 0.038(3) 0.024(3) -0.003(2) 0.008(2) 0.002(2)
O2 0.016(2) 0.060(4) 0.013(2) -0.002(2) -0.0009(18) -0.003(2)
O3 0.009(2) 0.038(3) 0.027(3) 0.003(2) 0.0034(17) -0.0031(19)
C3 0.085(8) 0.041(6) 0.042(6) 0.002(4) 0.016(5) 0.020(5)
C4 0.037(5) 0.046(7) 0.117(10) -0.005(6) -0.006(6) 0.012(5)
C2 0.070(7) 0.044(7) 0.061(7) -0.005(5) -0.011(5) 0.009(5)
C1 0.044(5) 0.037(6) 0.062(6) -0.012(5) -0.020(4) 0.014(4)
C5 0.022(4) 0.055(6) 0.054(6) -0.007(5) 0.000(3) 0.003(4)
N1 0.023(3) 0.037(4) 0.027(3) 0.003(3) 0.002(2) 0.001(3)
O1 0.026(2) 0.045(4) 0.023(3) 0.002(2) -0.003(2) -0.007(2)
S1 0.123(3) 0.0422(19) 0.112(3) -0.0109(19) 0.054(2) 0.0111(18)
C6 0.42(5) 0.038(11) 0.035(9) 0.000 0.000 -0.014(19)

loop_
_atom_type_symbol
_atom_type_description
_atom_type_scat_dispersion_real
_atom_type_scat_dispersion_imag
_atom_type_scat_source
C C 0.0033 0.0016 'International Tables Vol C Tables 4.2.6.8 and 6.1.1.4'
H H 0.0000 0.0000 'International Tables Vol C Tables 4.2.6.8 and 6.1.1.4'
N N 0.0061 0.0033 'International Tables Vol C Tables 4.2.6.8 and 6.1.1.4'
O O 0.0106 0.0060 'International Tables Vol C Tables 4.2.6.8 and 6.1.1.4'
S S 0.1246 0.1234 'International Tables Vol C Tables 4.2.6.8 and 6.1.1.4'
Cu Cu 0.3201 1.2651 'International Tables Vol C Tables 4.2.6.8 and 6.1.1.4'

loop_
_geom_angle_atom_site_label_1
_geom_angle_atom_site_label_2
_geom_angle_atom_site_label_3
_geom_angle
_geom_angle_site_symmetry_1
_geom_angle_site_symmetry_3
O2 Cu1 O3 90.4(2) . .
O2 Cu1 O4 174.8(2) . .
O3 Cu1 O4 84.7(2) . .
O2 Cu1 N1 94.8(2) . .
O3 Cu1 N1 171.9(2) . .
O4 Cu1 N1 90.3(2) . .
O2 Cu1 O1 76.73(18) . .
O3 Cu1 O1 86.30(19) . .
O4 Cu1 O1 101.19(19) . .
N1 Cu1 O1 100.9(2) . .
O3 C8 O4 124.0(7) . 5_765
O3 C8 C8 116.9(8) . 5_765
O4 C8 C8 119.1(8) 5_765 5_765
O1 C7 O2 124.0(6) . 5_665
O1 C7 C7 117.7(7) . 5_665
O2 C7 C7 118.3(7) 5_665 5_665
C8 O4 Cu1 108.7(5) 5_765 .
C7 O2 Cu1 118.9(4) 5_665 .
C8 O3 Cu1 110.5(5) . .
C2 C3 C4 117.5(9) . .
C2 C3 S1 125.9(9) . .
C4 C3 S1 116.7(8) . .
C5 C4 C3 118.2(9) . .
C3 C2 C1 119.4(10) . .
N1 C1 C2 122.8(9) . .
N1 C5 C4 124.5(9) . .
C5 N1 C1 117.4(8) . .
C5 N1 Cu1 124.3(6) . .
C1 N1 Cu1 118.0(6) . .
C7 O1 Cu1 107.9(4) . .
C3 S1 C6 103.6(5) . .
S1 C6 S1 120.1(10) 2_665 .

loop_
_geom_bond_atom_site_label_1
_geom_bond_atom_site_label_2
_geom_bond_distance
_geom_bond_site_symmetry_2
Cu1 O2 1.983(5) .
Cu1 O3 1.987(5) .
Cu1 O4 1.996(5) .
Cu1 N1 2.001(7) .
Cu1 O1 2.342(5) .
C8 O3 1.266(7) .
C8 O4 1.275(9) 5_765
C8 C8 1.491(15) 5_765
C7 O1 1.252(8) .
C7 O2 1.264(8) 5_665
C7 C7 1.519(13) 5_665
O4 C8 1.275(9) 5_765
O2 C7 1.264(8) 5_665
C3 C2 1.367(14) .
C3 C4 1.425(15) .
C3 S1 1.773(10) .
C4 C5 1.345(13) .
C2 C1 1.380(13) .
C1 N1 1.330(11) .
C5 N1 1.326(10) .
S1 C6 1.808(10) .
C6 S1 1.808(10) 2_665
